data_2210632
loop_
_publ_author_name
'Liao, Jiang-Peng'
'Zhang, Ti'
'Yu, Chu-Yi'
'Huang, Zhi-Tang'

_publ_section_title 3-(4-<i>tert</i>-Butyl-2,6-dimethyl-3,5-dinitrobenzoyl)-1,1-bis(methylsulfanyl)prop-2-en-1-one
_journal_coeditor_code HB2143
_journal_issue 10
_journal_name_full 'Acta Crystallographica Section E'
_journal_page_first o4537
_journal_page_last o4538
_journal_paper_doi 10.1107/S1600536806037214
_journal_volume 62
_journal_year 2006
_chemical_formula_iupac 'C17 H22 N2 O5 S2'
_chemical_formula_moiety 'C17 H22 N2 O5 S2'
_chemical_formula_sum 'C17 H22 N2 O5 S2'
_chemical_formula_weight 398.49
_chemical_melting_point 495
_chemical_name_common
;
(4-Tert-butyl-2,6-dimethyl-3,5-dinitro)-Benzoyl Ketene Dimethylmercaptal
;
_chemical_name_systematic
;
3-(4-tert-Butyl-2,6-dimethyl-3,5-dinitrobenzoyl)-
1,1-bis(methylsulfanyl)prop-2-en-1-one
;
_space_group_IT_number 2
_symmetry_cell_setting triclinic
_symmetry_space_group_name_Hall '-P 1'
_symmetry_space_group_name_H-M 'P -1'
_atom_sites_solution_hydrogens geom
_atom_sites_solution_primary direct
_atom_sites_solution_secondary difmap
_cell_angle_alpha 67.272(4)
_cell_angle_beta 71.840(4)
_cell_angle_gamma 82.758(4)
_cell_formula_units_Z 2
_cell_length_a 8.657(2)
_cell_length_b 10.193(3)
_cell_length_c 12.561(3)
_cell_measurement_reflns_used 1415
_cell_measurement_temperature 294(2)
_cell_measurement_theta_max 25.11
_cell_measurement_theta_min 2.48
_cell_volume 971.4(4)
_computing_cell_refinement 'SAINT (Bruker, 2002)'
_computing_data_collection 'SMART (Bruker, 2002)'
_computing_data_reduction SAINT
_computing_molecular_graphics 'SHELXTL (Bruker, 2002)'
_computing_publication_material SHELXTL
_computing_structure_refinement 'SHELXL97 (Sheldrick, 1997)'
_computing_structure_solution 'SHELXS97 (Sheldrick, 1997)'
_diffrn_ambient_temperature 294(2)
_diffrn_measured_fraction_theta_full 0.994
_diffrn_measured_fraction_theta_max 0.994
_diffrn_measurement_device_type 'Bruker SMART CCD'
_diffrn_measurement_method \w
_diffrn_radiation_monochromator graphite
_diffrn_radiation_source 'fine-focus sealed tube'
_diffrn_radiation_type MoK\a
_diffrn_radiation_wavelength 0.71073
_diffrn_reflns_av_R_equivalents 0.0254
_diffrn_reflns_av_sigmaI/netI 0.0549
_diffrn_reflns_limit_h_max 10
_diffrn_reflns_limit_h_min -10
_diffrn_reflns_limit_k_max 12
_diffrn_reflns_limit_k_min -12
_diffrn_reflns_limit_l_max 8
_diffrn_reflns_limit_l_min -14
_diffrn_reflns_number 4980
_diffrn_reflns_theta_full 25.02
_diffrn_reflns_theta_max 25.02
_diffrn_reflns_theta_min 1.84
_exptl_absorpt_coefficient_mu 0.304
_exptl_absorpt_correction_T_max 1.000
_exptl_absorpt_correction_T_min 0.767
_exptl_absorpt_correction_type multi-scan
_exptl_absorpt_process_details '(SADABS; Bruker, 2002)'
_exptl_crystal_colour yellow
_exptl_crystal_density_diffrn 1.362
_exptl_crystal_density_method 'not measured'
_exptl_crystal_description prism
_exptl_crystal_F_000 420
_exptl_crystal_size_max 0.24
_exptl_crystal_size_mid 0.20
_exptl_crystal_size_min 0.16
_refine_diff_density_max 0.253
_refine_diff_density_min -0.258
_refine_ls_extinction_method none
_refine_ls_goodness_of_fit_ref 1.069
_refine_ls_hydrogen_treatment constr
_refine_ls_matrix_type full
_refine_ls_number_parameters 242
_refine_ls_number_reflns 3403
_refine_ls_number_restraints 0
_refine_ls_restrained_S_all 1.069
_refine_ls_R_factor_all 0.0840
_refine_ls_R_factor_gt 0.0437
_refine_ls_shift/su_max 0.003
_refine_ls_shift/su_mean 0.000
_refine_ls_structure_factor_coef Fsqd
_refine_ls_weighting_details 'calc w=1/[\s^2^(Fo^2^)+(0.05P)^2^] where P=(Fo^2^+2Fc^2^)/3'
_refine_ls_weighting_scheme calc
_refine_ls_wR_factor_gt 0.0980
_refine_ls_wR_factor_ref 0.1147
_reflns_number_gt 2092
_reflns_number_total 3403
_reflns_threshold_expression I>2\s(I)
_cod_data_source_file hb2143.cif
_cod_data_source_block I
_cod_depositor_comments
;
The following automatic conversions were performed:
'_symmetry_cell_setting' value 'Triclinic' changed to 'triclinic'
according to '/home/saulius/struct/CIF-dictionaries/cif_core.dic'
dictionary named 'cif_core.dic' version 2.4.1 from 2010-06-29.

Automatic conversion script
Id: cif_fix_enum 1527 2010-12-29 10:47:43Z saulius 

The following automatic conversions were performed:

'_symmetry_cell_setting' value 'Triclinic' changed to 'triclinic'
according to /home/saulius/struct/CIF-dictionaries/cif_core.dic
dictionary named 'cif_core.dic' version 2.4.1 from 2010-06-29.

Automatic conversion script
Id: cif_fix_values 1715 2011-07-08 13:25:40Z adriana 
;
_cod_original_cell_volume 971.5(4)
_cod_database_code 2210632
_cod_database_fobs_code 2210632

loop_
_symmetry_equiv_pos_as_xyz
'x, y, z'
'-x, -y, -z'

loop_
_atom_site_type_symbol
_atom_site_label
_atom_site_fract_x
_atom_site_fract_y
_atom_site_fract_z
_atom_site_U_iso_or_equiv
_atom_site_adp_type
_atom_site_calc_flag
_atom_site_refinement_flags
_atom_site_occupancy
S S1 0.42451(10) -0.02599(8) 0.86759(7) 0.0613(3) Uani d . 1
S S2 0.29293(10) 0.26659(9) 0.80284(8) 0.0658(3) Uani d . 1
O O1 0.9484(3) 0.1499(2) 0.16461(19) 0.0700(7) Uani d . 1
O O2 0.8535(3) 0.3633(3) 0.1425(2) 0.0800(7) Uani d . 1
O O3 1.3217(2) 0.2775(2) 0.47569(19) 0.0621(6) Uani d . 1
O O4 1.2055(3) 0.4832(2) 0.41792(18) 0.0620(6) Uani d . 1
O O5 0.7083(3) -0.0312(2) 0.69054(18) 0.0733(7) Uani d . 1
N N1 0.9173(3) 0.2533(3) 0.1943(2) 0.0520(6) Uani d . 1
N N2 1.2156(3) 0.3558(3) 0.43670(19) 0.0449(6) Uani d . 1
C C1 0.8387(3) 0.1647(2) 0.5194(2) 0.0364(6) Uani d . 1
C C2 0.8272(3) 0.1724(3) 0.4089(2) 0.0374(6) Uani d . 1
C C3 0.6837(3) 0.1090(3) 0.4027(3) 0.0593(8) Uani d . 1
H H3A 0.7094 0.0133 0.4061 0.089 Uiso calc R 1
H H3B 0.6589 0.1648 0.3286 0.089 Uiso calc R 1
H H3C 0.5914 0.1085 0.4694 0.089 Uiso calc R 1
C C4 0.9504(3) 0.2432(3) 0.3064(2) 0.0349(6) Uani d . 1
C C5 1.0865(3) 0.3069(2) 0.3025(2) 0.0328(6) Uani d . 1
C C6 1.2170(3) 0.3914(3) 0.1851(2) 0.0422(7) Uani d . 1
C C7 1.2390(4) 0.3383(3) 0.0811(2) 0.0544(8) Uani d . 1
H H7A 1.2509 0.2367 0.1103 0.082 Uiso calc R 1
H H7B 1.3344 0.3806 0.0171 0.082 Uiso calc R 1
H H7C 1.1455 0.3648 0.0515 0.082 Uiso calc R 1
C C8 1.3890(4) 0.3768(3) 0.2018(3) 0.0622(9) Uani d . 1
H H8A 1.3958 0.4348 0.2449 0.093 Uiso calc R 1
H H8B 1.4686 0.4074 0.1243 0.093 Uiso calc R 1
H H8C 1.4092 0.2793 0.2466 0.093 Uiso calc R 1
C C9 1.1640(5) 0.5485(3) 0.1449(3) 0.0714(10) Uani d . 1
H H9A 1.0616 0.5571 0.1280 0.107 Uiso calc R 1
H H9B 1.2444 0.6033 0.0735 0.107 Uiso calc R 1
H H9C 1.1531 0.5831 0.2079 0.107 Uiso calc R 1
C C10 1.0870(3) 0.2911(2) 0.4184(2) 0.0336(6) Uani d . 1
C C11 0.9705(3) 0.2215(2) 0.5263(2) 0.0356(6) Uani d . 1
C C12 0.9845(4) 0.2086(3) 0.6476(2) 0.0528(8) Uani d . 1
H H12A 0.8789 0.1921 0.7053 0.079 Uiso calc R 1
H H12B 1.0280 0.2950 0.6397 0.079 Uiso calc R 1
H H12C 1.0555 0.1306 0.6742 0.079 Uiso calc R 1
C C13 0.7030(3) 0.0957(3) 0.6328(2) 0.0445(7) Uani d . 1
C C14 0.5749(3) 0.1891(3) 0.6660(2) 0.0465(7) Uani d . 1
H H14 0.5807 0.2842 0.6150 0.056 Uiso calc R 1
C C15 0.4470(3) 0.1490(3) 0.7657(2) 0.0435(7) Uani d . 1
C C16 0.2412(4) -0.0253(4) 0.9862(3) 0.0854(12) Uani d . 1
H H16A 0.2552 0.0364 1.0239 0.128 Uiso calc R 1
H H16B 0.2195 -0.1201 1.0449 0.128 Uiso calc R 1
H H16C 0.1517 0.0081 0.9525 0.128 Uiso calc R 1
C C17 0.3467(4) 0.4321(3) 0.6794(3) 0.0688(10) Uani d . 1
H H17A 0.4523 0.4602 0.6724 0.103 Uiso calc R 1
H H17B 0.2681 0.5035 0.6930 0.103 Uiso calc R 1
H H17C 0.3487 0.4215 0.6062 0.103 Uiso calc R 1

loop_
_atom_site_aniso_label
_atom_site_aniso_U_11
_atom_site_aniso_U_22
_atom_site_aniso_U_33
_atom_site_aniso_U_12
_atom_site_aniso_U_13
_atom_site_aniso_U_23
S1 0.0576(5) 0.0609(5) 0.0469(5) -0.0097(4) 0.0108(4) -0.0176(4)
S2 0.0527(5) 0.0823(6) 0.0607(5) 0.0150(4) -0.0004(4) -0.0416(5)
O1 0.0841(17) 0.0793(16) 0.0631(15) -0.0126(13) -0.0153(12) -0.0445(13)
O2 0.0874(18) 0.1008(18) 0.0529(14) 0.0290(15) -0.0422(13) -0.0213(13)
O3 0.0491(13) 0.0713(15) 0.0718(15) 0.0061(11) -0.0297(12) -0.0248(12)
O4 0.0747(16) 0.0480(13) 0.0695(14) -0.0076(11) -0.0192(12) -0.0271(11)
O5 0.0670(15) 0.0417(13) 0.0638(14) 0.0065(11) 0.0174(11) 0.0002(11)
N1 0.0505(16) 0.0689(18) 0.0379(14) 0.0001(13) -0.0135(12) -0.0207(14)
N2 0.0481(16) 0.0492(15) 0.0365(13) -0.0055(12) -0.0070(11) -0.0172(11)
C1 0.0322(15) 0.0314(14) 0.0366(15) 0.0048(12) -0.0025(12) -0.0102(12)
C2 0.0332(15) 0.0372(15) 0.0393(16) 0.0040(12) -0.0079(12) -0.0147(12)
C3 0.0423(19) 0.069(2) 0.064(2) -0.0086(15) -0.0103(15) -0.0234(17)
C4 0.0392(16) 0.0376(15) 0.0289(14) 0.0083(12) -0.0121(12) -0.0142(12)
C5 0.0361(15) 0.0319(14) 0.0278(13) 0.0057(12) -0.0066(11) -0.0118(11)
C6 0.0483(17) 0.0416(16) 0.0296(14) -0.0055(13) -0.0020(12) -0.0112(12)
C7 0.059(2) 0.0612(19) 0.0353(16) -0.0100(15) 0.0030(14) -0.0203(14)
C8 0.050(2) 0.082(2) 0.0451(18) -0.0241(17) 0.0079(15) -0.0234(17)
C9 0.114(3) 0.0418(18) 0.0413(18) -0.0016(18) -0.0077(18) -0.0086(15)
C10 0.0313(14) 0.0322(14) 0.0372(15) 0.0016(11) -0.0082(12) -0.0143(12)
C11 0.0404(16) 0.0342(14) 0.0272(14) 0.0036(12) -0.0049(12) -0.0108(11)
C12 0.062(2) 0.0599(19) 0.0336(16) -0.0015(15) -0.0097(14) -0.0166(14)
C13 0.0430(17) 0.0407(17) 0.0363(15) 0.0002(13) -0.0021(13) -0.0076(13)
C14 0.0440(17) 0.0432(16) 0.0394(16) 0.0047(13) -0.0012(13) -0.0116(13)
C15 0.0364(16) 0.0577(18) 0.0417(16) -0.0001(13) -0.0079(13) -0.0266(14)
C16 0.075(3) 0.091(3) 0.065(2) -0.025(2) 0.0308(19) -0.034(2)
C17 0.064(2) 0.065(2) 0.088(3) 0.0202(17) -0.0213(19) -0.045(2)

loop_
_atom_type_symbol
_atom_type_description
_atom_type_scat_dispersion_real
_atom_type_scat_dispersion_imag
_atom_type_scat_source
C C 0.0033 0.0016 'International Tables Vol C Tables 4.2.6.8 and 6.1.1.4'
H H 0.0000 0.0000 'International Tables Vol C Tables 4.2.6.8 and 6.1.1.4'
N N 0.0061 0.0033 'International Tables Vol C Tables 4.2.6.8 and 6.1.1.4'
O O 0.0106 0.0060 'International Tables Vol C Tables 4.2.6.8 and 6.1.1.4'
S S 0.1246 0.1234 'International Tables Vol C Tables 4.2.6.8 and 6.1.1.4'

loop_
_geom_angle_atom_site_label_1
_geom_angle_atom_site_label_2
_geom_angle_atom_site_label_3
_geom_angle
C15 S1 C16 104.98(15)
C15 S2 C17 104.07(14)
O2 N1 O1 125.4(3)
O2 N1 C4 116.4(2)
O1 N1 C4 118.1(2)
O4 N2 O3 123.7(2)
O4 N2 C10 117.9(2)
O3 N2 C10 118.3(2)
C11 C1 C2 120.9(2)
C11 C1 C13 119.7(2)
C2 C1 C13 119.4(2)
C4 C2 C1 117.4(2)
C4 C2 C3 122.2(2)
C1 C2 C3 120.4(2)
C2 C3 H3A 109.5
C2 C3 H3B 109.5
H3A C3 H3B 109.5
C2 C3 H3C 109.5
H3A C3 H3C 109.5
H3B C3 H3C 109.5
C2 C4 C5 126.5(2)
C2 C4 N1 112.0(2)
C5 C4 N1 121.4(2)
C4 C5 C10 111.3(2)
C4 C5 C6 124.8(2)
C10 C5 C6 123.9(2)
C9 C6 C7 108.9(2)
C9 C6 C8 110.2(2)
C7 C6 C8 103.9(2)
C9 C6 C5 107.9(2)
C7 C6 C5 113.1(2)
C8 C6 C5 112.7(2)
C6 C7 H7A 109.5
C6 C7 H7B 109.5
H7A C7 H7B 109.5
C6 C7 H7C 109.5
H7A C7 H7C 109.5
H7B C7 H7C 109.5
C6 C8 H8A 109.5
C6 C8 H8B 109.5
H8A C8 H8B 109.5
C6 C8 H8C 109.5
H8A C8 H8C 109.5
H8B C8 H8C 109.5
C6 C9 H9A 109.5
C6 C9 H9B 109.5
H9A C9 H9B 109.5
C6 C9 H9C 109.5
H9A C9 H9C 109.5
H9B C9 H9C 109.5
C11 C10 C5 126.5(2)
C11 C10 N2 112.3(2)
C5 C10 N2 121.1(2)
C1 C11 C10 117.4(2)
C1 C11 C12 120.5(2)
C10 C11 C12 122.1(2)
C11 C12 H12A 109.5
C11 C12 H12B 109.5
H12A C12 H12B 109.5
C11 C12 H12C 109.5
H12A C12 H12C 109.5
H12B C12 H12C 109.5
O5 C13 C14 124.1(3)
O5 C13 C1 120.0(2)
C14 C13 C1 115.9(2)
C15 C14 C13 124.7(3)
C15 C14 H14 117.6
C13 C14 H14 117.6
C14 C15 S1 121.5(2)
C14 C15 S2 123.3(2)
S1 C15 S2 115.22(15)
S1 C16 H16A 109.5
S1 C16 H16B 109.5
H16A C16 H16B 109.5
S1 C16 H16C 109.5
H16A C16 H16C 109.5
H16B C16 H16C 109.5
S2 C17 H17A 109.5
S2 C17 H17B 109.5
H17A C17 H17B 109.5
S2 C17 H17C 109.5
H17A C17 H17C 109.5
H17B C17 H17C 109.5

loop_
_geom_bond_atom_site_label_1
_geom_bond_atom_site_label_2
_geom_bond_distance
_geom_bond_publ_flag
C15 S1 1.740(3) y
C15 S2 1.753(3) y
S1 C16 1.808(3) ?
S2 C17 1.788(3) ?
O1 N1 1.221(3) ?
O2 N1 1.221(3) ?
O3 N2 1.230(3) ?
O4 N2 1.224(3) ?
O5 C13 1.218(3) ?
N1 C4 1.486(3) ?
N2 C10 1.479(3) ?
C1 C11 1.383(4) ?
C1 C2 1.393(3) ?
C1 C13 1.515(4) ?
C2 C4 1.392(3) ?
C2 C3 1.506(4) ?
C3 H3A 0.9600 ?
C3 H3B 0.9600 ?
C3 H3C 0.9600 ?
C4 C5 1.395(3) ?
C5 C10 1.403(3) ?
C5 C6 1.555(3) ?
C6 C9 1.538(4) ?
C6 C7 1.548(3) ?
C6 C8 1.549(4) ?
C7 H7A 0.9600 ?
C7 H7B 0.9600 ?
C7 H7C 0.9600 ?
C8 H8A 0.9600 ?
C8 H8B 0.9600 ?
C8 H8C 0.9600 ?
C9 H9A 0.9600 ?
C9 H9B 0.9600 ?
C9 H9C 0.9600 ?
C10 C11 1.394(3) ?
C11 C12 1.519(3) ?
C12 H12A 0.9600 ?
C12 H12B 0.9600 ?
C12 H12C 0.9600 ?
C13 C14 1.436(3) y
C14 C15 1.348(4) y
C14 H14 0.9300 ?
C16 H16A 0.9600 ?
C16 H16B 0.9600 ?
C16 H16C 0.9600 ?
C17 H17A 0.9600 ?
C17 H17B 0.9600 ?
C17 H17C 0.9600 ?

loop_
_geom_torsion_atom_site_label_1
_geom_torsion_atom_site_label_2
_geom_torsion_atom_site_label_3
_geom_torsion_atom_site_label_4
_geom_torsion
C11 C1 C2 C4 -2.0(3)
C13 C1 C2 C4 176.8(2)
C11 C1 C2 C3 179.5(2)
C13 C1 C2 C3 -1.8(3)
C1 C2 C4 C5 0.5(4)
C3 C2 C4 C5 179.1(2)
C1 C2 C4 N1 -175.7(2)
C3 C2 C4 N1 2.8(3)
O2 N1 C4 C2 95.7(3)
O1 N1 C4 C2 -80.9(3)
O2 N1 C4 C5 -80.7(3)
O1 N1 C4 C5 102.7(3)
C2 C4 C5 C10 0.3(3)
N1 C4 C5 C10 176.2(2)
C2 C4 C5 C6 -176.9(2)
N1 C4 C5 C6 -1.0(4)
C4 C5 C6 C9 90.5(3)
C10 C5 C6 C9 -86.4(3)
C4 C5 C6 C7 -30.0(3)
C10 C5 C6 C7 153.1(2)
C4 C5 C6 C8 -147.6(2)
C10 C5 C6 C8 35.6(3)
C4 C5 C10 C11 0.2(3)
C6 C5 C10 C11 177.4(2)
C4 C5 C10 N2 -177.2(2)
C6 C5 C10 N2 0.1(3)
O4 N2 C10 C11 -99.3(3)
O3 N2 C10 C11 77.0(3)
O4 N2 C10 C5 78.4(3)
O3 N2 C10 C5 -105.3(3)
C2 C1 C11 C10 2.4(3)
C13 C1 C11 C10 -176.3(2)
C2 C1 C11 C12 -178.1(2)
C13 C1 C11 C12 3.1(3)
C5 C10 C11 C1 -1.6(4)
N2 C10 C11 C1 176.0(2)
C5 C10 C11 C12 179.0(2)
N2 C10 C11 C12 -3.4(3)
C11 C1 C13 O5 -91.0(3)
C2 C1 C13 O5 90.3(3)
C11 C1 C13 C14 88.1(3)
C2 C1 C13 C14 -90.7(3)
O5 C13 C14 C15 1.4(5)
C1 C13 C14 C15 -177.6(3)
C13 C14 C15 S1 0.3(4)
C13 C14 C15 S2 -180.0(2)
C16 S1 C15 C14 178.3(2)
C16 S1 C15 S2 -1.5(2)
C17 S2 C15 C14 2.5(3)
C17 S2 C15 S1 -177.68(15)

loop_
_cod_related_entry_id
_cod_related_entry_database
_cod_related_entry_code
1 ChemSpider 21127241
